data_2310468
loop_
_publ_author_name
'Rausell-Colom, J. A.'
'Garcia-Blanco, S.'

_publ_section_title
;
 The Crystal Structure of Barium Dithionate Dihydrate, Ba S2 O6 (H2 O)2
;
_journal_issue 5
_journal_name_full 'Acta Crystallographica (1,1948-23,1967)'
_journal_page_first 672
_journal_page_last 675
_journal_paper_doi 10.1107/S0365110X66003682
_journal_volume 21
_journal_year 1966
_chemical_formula_sum 'Ba H4 O8 S2'
_chemical_name_systematic 'Ba S2 O6 (H2 O)2'
_space_group_IT_number 15
_symmetry_space_group_name_Hall '-C 2yc'
_symmetry_space_group_name_H-M 'C 1 2/c 1'
_cell_angle_alpha 90
_cell_angle_beta 111.63
_cell_angle_gamma 90
_cell_formula_units_Z 4
_cell_length_a 12.483
_cell_length_b 6.66
_cell_length_c 9.195
_cell_volume 710.613
_citation_journal_id_ASTM ACCRA9
_cod_data_source_file Rausell-Colom_ACCRA9_1966_1073.cif
_cod_data_source_block H4Ba1O8S2
_cod_original_cell_volume 710.6133
_cod_original_formula_sum 'H4 Ba1 O8 S2'
_cod_database_code 2310468

loop_
_symmetry_equiv_pos_as_xyz
x,y,z
-x,y,-z+1/2
-x,-y,-z
x,-y,z-1/2
x+1/2,y+1/2,z
-x+1/2,y+1/2,-z+1/2
-x+1/2,-y+1/2,-z
x+1/2,-y+1/2,z-1/2

loop_
_atom_site_label
_atom_site_type_symbol
_atom_site_fract_x
_atom_site_fract_y
_atom_site_fract_z
_atom_site_occupancy
_atom_site_U_iso_or_equiv
_atom_site_attached_hydrogens
O4 O-2 0.07237 0.163 0.60076 1 0.0 2
Ba1 Ba+2 0 0.19171 0.25 1 0.0 0
S1 S+5 0.20811 0.37651 0.02892 1 0.0 0
O1 O-2 0.175 0.3044 0.1567 1 0.0 0
O3 O-2 0.29634 0.5343 0.074 1 0.0 0
O2 O-2 0.11057 0.42 -0.1156 1 0.0 0
